data_4021086
loop_
_publ_author_name
'Gary A. Molander'
'Jason P. Burke'
'Patrick J. Carroll'

_publ_section_title
;
 Synthesis and Application of Chiral Cyclopropane-Based Ligands
 in Palladium-Catalyzed Allylic Alkylation
;
_journal_name_full 'Journal of Organic Chemistry'
_journal_page_first 8062
_journal_page_last 8069
_journal_paper_doi 10.1021/jo048782s
_journal_volume 69
_journal_year 2004
_chemical_formula_sum 'C25 H27 Cl2 P Pd S'
_chemical_formula_weight 567.80
_space_group_IT_number 14
_symmetry_cell_setting monoclinic
_symmetry_space_group_name_Hall '-P 2yn'
_symmetry_space_group_name_H-M 'P 1 21/n 1'
_cell_angle_alpha 90.00
_cell_angle_beta 101.117(1)
_cell_angle_gamma 90.00
_cell_formula_units_Z 4
_cell_length_a 9.5511(7)
_cell_length_b 17.748(1)
_cell_length_c 14.4104(10)
_cell_measurement_temperature 143(1)
_cell_volume 2396.9(3)
_diffrn_ambient_temperature 143(1)
_exptl_crystal_density_diffrn 1.573
_cod_original_sg_symbol_H-M 'P 21/n'
_cod_database_code 4021086

loop_
_symmetry_equiv_pos_as_xyz
'x, y, z'
'-x+1/2, y+1/2, -z+1/2'
'-x, -y, -z'
'x-1/2, -y-1/2, z-1/2'

loop_
_atom_site_label
_atom_site_type_symbol
_atom_site_fract_x
_atom_site_fract_y
_atom_site_fract_z
_atom_site_U_iso_or_equiv
_atom_site_adp_type
_atom_site_occupancy
_atom_site_symmetry_multiplicity
_atom_site_calc_flag
_atom_site_refinement_flags
_atom_site_disorder_assembly
_atom_site_disorder_group
Pd1 Pd 0.270258(18) 0.060614(9) 0.747071(11) 0.01427(6) Uani 1 1 d . . .
Cl1 Cl 0.32964(7) -0.02832(3) 0.64451(4) 0.02461(13) Uani 1 1 d . . .
Cl2 Cl 0.16534(6) -0.03361(3) 0.82744(4) 0.02250(13) Uani 1 1 d . . .
S1 S 0.20875(6) 0.14472(3) 0.85227(4) 0.01536(12) Uani 1 1 d . . .
P1 P 0.35080(6) 0.14575(3) 0.65563(4) 0.01485(12) Uani 1 1 d . . .
C1 C 0.3142(2) 0.24299(12) 0.67684(16) 0.0188(5) Uani 1 1 d . . .
H1 H 0.3579 0.2787 0.6391 0.025 Uiso 1 1 calc R . .
C2 C 0.1623(3) 0.26265(14) 0.68491(17) 0.0246(5) Uani 1 1 d . . .
H2A H 0.1188 0.3063 0.6504 0.033 Uiso 1 1 calc R . .
H2B H 0.0972 0.2214 0.6893 0.033 Uiso 1 1 calc R . .
C3 C 0.2810(3) 0.27595(13) 0.76728(17) 0.0216(5) Uani 1 1 d . . .
H3 H 0.3068 0.3294 0.7743 0.029 Uiso 1 1 calc R . .
C4 C 0.2967(3) 0.23698(12) 0.86123(16) 0.0192(5) Uani 1 1 d . . .
H4 H 0.3984 0.2303 0.8877 0.026 Uiso 1 1 calc R . .
C5 C 0.2290(3) 0.28390(14) 0.92970(19) 0.0345(7) Uani 1 1 d . . .
H5A H 0.2777 0.3313 0.9407 0.052 Uiso 1 1 calc R . .
H5B H 0.2366 0.2573 0.9885 0.052 Uiso 1 1 calc R . .
H5C H 0.1303 0.2925 0.9030 0.052 Uiso 1 1 calc R . .
C6 C 0.2691(2) 0.10940(12) 0.97021(15) 0.0169(5) Uani 1 1 d . . .
C7 C 0.1598(3) 0.09418(13) 1.02045(17) 0.0217(5) Uani 1 1 d . . .
C8 C 0.1994(3) 0.06686(13) 1.11252(17) 0.0267(6) Uani 1 1 d . . .
H8 H 0.1292 0.0556 1.1470 0.035 Uiso 1 1 calc R . .
C9 C 0.3406(3) 0.05632(14) 1.15326(17) 0.0286(6) Uani 1 1 d . . .
H9 H 0.3651 0.0387 1.2151 0.038 Uiso 1 1 calc R . .
C10 C 0.4458(3) 0.07180(13) 1.10262(17) 0.0250(5) Uani 1 1 d . . .
H10 H 0.5407 0.0647 1.1313 0.033 Uiso 1 1 calc R . .
C11 C 0.4140(3) 0.09787(12) 1.00946(16) 0.0196(5) Uani 1 1 d . . .
C12 C 0.0041(3) 0.10618(15) 0.97852(19) 0.0294(6) Uani 1 1 d . . .
H12A H -0.0530 0.0891 1.0224 0.044 Uiso 1 1 calc R . .
H12B H -0.0206 0.0782 0.9206 0.044 Uiso 1 1 calc R . .
H12C H -0.0132 0.1588 0.9659 0.044 Uiso 1 1 calc R . .
C13 C 0.5357(3) 0.11155(14) 0.95867(18) 0.0246(5) Uani 1 1 d . . .
H13A H 0.5673 0.1628 0.9683 0.037 Uiso 1 1 calc R . .
H13B H 0.5041 0.1024 0.8923 0.037 Uiso 1 1 calc R . .
H13C H 0.6130 0.0781 0.9831 0.037 Uiso 1 1 calc R . .
C14 C 0.5414(2) 0.13673(13) 0.66237(16) 0.0195(5) Uani 1 1 d . . .
C15 C 0.6351(3) 0.17761(15) 0.73001(19) 0.0273(6) Uani 1 1 d . . .
H15 H 0.6000 0.2142 0.7657 0.036 Uiso 1 1 calc R . .
C16 C 0.7802(3) 0.16386(18) 0.7442(2) 0.0367(7) Uani 1 1 d . . .
H16 H 0.8423 0.1908 0.7899 0.049 Uiso 1 1 calc R . .
C17 C 0.8330(3) 0.11038(16) 0.6908(2) 0.0353(7) Uani 1 1 d . . .
H17 H 0.9305 0.1008 0.7014 0.047 Uiso 1 1 calc R . .
C18 C 0.7417(3) 0.07096(14) 0.6216(2) 0.0293(6) Uani 1 1 d . . .
H18 H 0.7779 0.0359 0.5844 0.039 Uiso 1 1 calc R . .
C19 C 0.5968(3) 0.08383(14) 0.60771(18) 0.0234(5) Uani 1 1 d . . .
H19 H 0.5354 0.0570 0.5615 0.031 Uiso 1 1 calc R . .
C20 C 0.2654(2) 0.13542(13) 0.53250(16) 0.0196(5) Uani 1 1 d . . .
C21 C 0.3320(3) 0.15980(14) 0.46048(17) 0.0261(5) Uani 1 1 d . . .
H21 H 0.4234 0.1801 0.4748 0.035 Uiso 1 1 calc R . .
C22 C 0.2620(3) 0.15391(15) 0.36680(18) 0.0330(6) Uani 1 1 d . . .
H22 H 0.3076 0.1693 0.3185 0.044 Uiso 1 1 calc R . .
C23 C 0.1256(3) 0.12548(15) 0.34530(18) 0.0312(6) Uani 1 1 d . . .
H23 H 0.0792 0.1220 0.2825 0.042 Uiso 1 1 calc R . .
C24 C 0.0574(3) 0.10218(15) 0.41581(19) 0.0298(6) Uani 1 1 d . . .
H24 H -0.0351 0.0834 0.4009 0.040 Uiso 1 1 calc R . .
C25 C 0.1273(3) 0.10674(14) 0.50987(18) 0.0239(5) Uani 1 1 d . . .
H25 H 0.0816 0.0906 0.5577 0.032 Uiso 1 1 calc R . .

loop_
_atom_site_aniso_label
_atom_site_aniso_U_11
_atom_site_aniso_U_22
_atom_site_aniso_U_33
_atom_site_aniso_U_23
_atom_site_aniso_U_13
_atom_site_aniso_U_12
Pd1 0.01639(10) 0.01201(10) 0.01421(10) -0.00007(6) 0.00242(7) -0.00162(6)
Cl1 0.0346(3) 0.0160(3) 0.0253(3) -0.0055(2) 0.0110(3) -0.0027(2)
Cl2 0.0279(3) 0.0167(3) 0.0249(3) 0.0010(2) 0.0102(2) -0.0055(2)
S1 0.0178(3) 0.0133(3) 0.0158(3) 0.0003(2) 0.0051(2) -0.0007(2)
P1 0.0154(3) 0.0149(3) 0.0142(3) 0.0009(2) 0.0029(2) -0.0014(2)
C1 0.0246(12) 0.0121(11) 0.0209(12) 0.0029(9) 0.0076(10) 0.0021(9)
C2 0.0245(13) 0.0214(12) 0.0268(13) 0.0071(10) 0.0016(10) 0.0075(10)
C3 0.0272(13) 0.0119(12) 0.0265(13) 0.0024(9) 0.0073(10) -0.0005(9)
C4 0.0264(12) 0.0107(10) 0.0213(12) -0.0006(9) 0.0065(10) -0.0014(9)
C5 0.061(2) 0.0170(13) 0.0305(15) -0.0019(11) 0.0218(14) -0.0015(12)
C6 0.0224(12) 0.0141(11) 0.0138(11) -0.0010(8) 0.0026(9) -0.0019(9)
C7 0.0269(13) 0.0166(11) 0.0221(12) -0.0029(9) 0.0062(10) -0.0035(10)
C8 0.0374(15) 0.0272(13) 0.0175(12) 0.0012(10) 0.0107(11) -0.0050(11)
C9 0.0443(16) 0.0258(14) 0.0140(12) 0.0026(10) 0.0017(11) -0.0028(11)
C10 0.0279(13) 0.0207(12) 0.0232(13) -0.0008(10) -0.0033(10) -0.0002(10)
C11 0.0255(12) 0.0106(11) 0.0218(12) -0.0021(9) 0.0027(10) -0.0012(9)
C12 0.0255(13) 0.0367(15) 0.0288(14) 0.0045(11) 0.0121(11) -0.0041(11)
C13 0.0226(12) 0.0240(13) 0.0267(13) 0.0024(10) 0.0036(10) 0.0016(10)
C14 0.0189(11) 0.0199(12) 0.0190(12) 0.0037(9) 0.0021(9) -0.0017(9)
C15 0.0228(13) 0.0308(14) 0.0278(14) -0.0061(11) 0.0039(11) -0.0026(11)
C16 0.0205(14) 0.0488(18) 0.0373(17) -0.0072(13) -0.0031(12) -0.0050(12)
C17 0.0157(12) 0.0475(17) 0.0410(17) 0.0063(13) 0.0012(12) 0.0020(12)
C18 0.0245(13) 0.0297(14) 0.0349(15) 0.0021(11) 0.0091(11) 0.0051(11)
C19 0.0213(12) 0.0224(12) 0.0266(13) -0.0017(10) 0.0048(10) -0.0020(10)
C20 0.0207(12) 0.0194(12) 0.0177(12) -0.0004(9) 0.0012(9) 0.0022(9)
C21 0.0272(14) 0.0294(14) 0.0210(13) 0.0033(10) 0.0028(10) -0.0039(11)
C22 0.0433(17) 0.0386(16) 0.0169(13) 0.0045(11) 0.0051(12) 0.0021(13)
C23 0.0365(15) 0.0326(15) 0.0195(13) -0.0016(11) -0.0076(11) 0.0097(12)
C24 0.0234(13) 0.0299(14) 0.0313(15) -0.0074(11) -0.0066(11) 0.0050(11)
C25 0.0202(12) 0.0259(13) 0.0250(13) 0.0005(10) 0.0028(10) 0.0014(10)

loop_
_geom_bond_atom_site_label_1
_geom_bond_atom_site_label_2
_geom_bond_distance
_geom_bond_site_symmetry_2
_geom_bond_publ_flag
Pd1 P1 2.2364(6) . ?
Pd1 S1 2.2836(6) . ?
Pd1 Cl1 2.3067(6) . ?
Pd1 Cl2 2.3643(6) . ?
S1 C6 1.799(2) . ?
S1 C4 1.833(2) . ?
P1 C1 1.799(2) . ?
P1 C14 1.811(2) . ?
P1 C20 1.814(2) . ?
C1 C3 1.517(3) . ?
C1 C2 1.518(3) . ?
C2 C3 1.494(3) . ?
C3 C4 1.502(3) . ?
C4 C5 1.527(3) . ?
C6 C11 1.405(3) . ?
C6 C7 1.407(3) . ?
C7 C8 1.395(3) . ?
C7 C12 1.509(4) . ?
C8 C9 1.375(4) . ?
C9 C10 1.379(4) . ?
C10 C11 1.397(3) . ?
C11 C13 1.507(3) . ?
C14 C15 1.393(3) . ?
C14 C19 1.394(3) . ?
C15 C16 1.383(4) . ?
C16 C17 1.378(4) . ?
C17 C18 1.382(4) . ?
C18 C19 1.379(3) . ?
C20 C21 1.387(3) . ?
C20 C25 1.393(3) . ?
C21 C22 1.390(3) . ?
C22 C23 1.376(4) . ?
C23 C24 1.372(4) . ?
C24 C25 1.393(3) . ?
